data_7158384
loop_
_publ_author_name
'Fuller, Rebecca O.'
'Taylor, Madeleine R.'
'Duggin, Margot'
'Bissember, Alex C.'
'Canty, Allan J.'
'Judd, Martyna M.'
'Cox, Nicholas'
'Moggach, Stephen A.'
'Turner, Gemma F.'

_publ_section_title
;
 Enhanced synthesis of oxo-verdazyl radicals bearing sterically-and
 electronically-diverse C3-substituents.
;
_journal_issue 46
_journal_name_full 'Organic &amp; biomolecular chemistry'
_journal_page_first 10120
_journal_page_last 10138
_journal_paper_doi 10.1039/d1ob01946e
_journal_volume 19
_journal_year 2021
_chemical_formula_moiety 'C15 H16 N6 O'
_chemical_formula_sum 'C15 H16 N6 O'
_chemical_formula_weight 296.34
_space_group_crystal_system monoclinic
_space_group_IT_number 14
_space_group_name_Hall '-P 2ybc'
_space_group_name_H-M_alt 'P 1 21/c 1'
_atom_sites_solution_hydrogens geom
_atom_sites_solution_primary dual
_audit_creation_date 2021-09-17
_audit_creation_method
;
Olex2 1.3
(compiled 2020.11.12 svn.r5f609507 for OlexSys, GUI svn.r6272)
;
_audit_update_record
;
2021-09-30 deposited with the CCDC.	2021-11-01 downloaded from the CCDC.
;
_cell_angle_alpha 90
_cell_angle_beta 98.940(2)
_cell_angle_gamma 90
_cell_formula_units_Z 4
_cell_length_a 11.4529(3)
_cell_length_b 10.4903(3)
_cell_length_c 12.3136(4)
_cell_measurement_reflns_used 12819
_cell_measurement_temperature 99.9(4)
_cell_measurement_theta_max 74.6590
_cell_measurement_theta_min 3.8730
_cell_volume 1461.44(7)
_computing_cell_refinement 'CrysAlisPro 1.171.41.103a (Rigaku OD, 2021)'
_computing_data_collection 'CrysAlisPro 1.171.41.103a (Rigaku OD, 2021)'
_computing_data_reduction 'CrysAlisPro 1.171.41.103a (Rigaku OD, 2021)'
_computing_molecular_graphics 'Olex2 1.3 (Dolomanov et al., 2009)'
_computing_publication_material 'Olex2 1.3 (Dolomanov et al., 2009)'
_computing_structure_refinement 'XL  (Sheldrick, 2008)'
_computing_structure_solution 'SHELXT  (Sheldrick, 2015)'
_diffrn_ambient_environment N~2~
_diffrn_ambient_temperature 99.9(4)
_diffrn_detector 'Hybrid Pixel Array Detector'
_diffrn_detector_area_resol_mean 10.0000
_diffrn_detector_type HyPix
_diffrn_measured_fraction_theta_full 0.997
_diffrn_measured_fraction_theta_max 0.964
_diffrn_measurement_details
;
List of Runs (angles in degrees, time in seconds):

  # Type    Start    End  Width  t~exp~   \w     \q     \k     \f   Frames
#--------------------------------------------------------------------------
  1  \w    -28.00  26.00   0.50    0.05    --   46.20 -19.00   0.00  108
  2  \w     30.00 105.00   0.50    0.15    --  102.41 -77.00 -30.00  150
  3  \w     37.00  70.00   0.50    0.15    --  102.41 -61.00-180.00   66
  4  \w    -28.00  26.00   0.50    0.05    --   46.20 -19.00  90.00  108
  5  \w     86.00 175.00   0.50    0.15    --  102.41  61.00   0.00  178
  6  \w     49.00 118.00   0.50    0.05    --   46.20 162.00-172.00  138
  7  \w     30.00 109.00   0.50    0.15    --  102.41-117.00 -50.00  158
  8  \w     30.00 111.00   0.50    0.15    --  102.41-125.00 -90.00  162
  9  \w     36.00  75.00   0.50    0.15    --  102.41-125.00   0.00   78
 10  \w     81.00 111.00   0.50    0.15    --  102.41-125.00   0.00   60
 11  \w     32.00 118.00   0.50    0.05    --   46.20-162.00 159.00  172
 12  \w     32.00 136.00   0.50    0.15    --  102.41-162.00 159.00  208
 13  \w     36.00 105.00   0.50    0.15    --  102.41-125.00 150.00  138
 14  \w      7.00  90.00   0.50    0.05    --   46.20-117.00 -50.00  166
 15  \w   -109.00 -30.00   0.50    0.15    -- -102.41 117.00  37.00  158
 16  \w   -111.00 -30.00   0.50    0.15    -- -102.41 125.00 150.00  162
 17  \w   -123.00 -30.00   0.50    0.15    -- -102.41 141.00  41.65  186
 18  \w    -90.00  -7.00   0.50    0.05    --  -46.20 117.00  37.00  166
 19  \w   -117.00 -31.00   0.50    0.05    --  -46.20 162.00-172.00  172
 20  \w   -136.00 -31.00   0.50    0.15    -- -102.41 162.00-172.00  210
 21  \w    -71.00 -30.00   0.50    0.15    -- -102.41  61.00   0.00   82
 22  \w    -71.00 -30.00   0.50    0.15    -- -102.41  61.00  60.00   82
 23  \w   -105.00 -30.00   0.50    0.15    -- -102.41  77.00  60.00  150
 24  \w    -71.00 -30.00   0.50    0.15    -- -102.41  61.00-150.00   82
 25  \w    -71.00 -30.00   0.50    0.15    -- -102.41  61.00-120.00   82
 26  \w   -175.00 -90.00   0.50    0.15    -- -102.41 -46.00  39.76  170
 27  \w   -175.00 -84.00   0.50    0.15    -- -102.41 -65.00 176.91  182
 28  \w   -175.00 -89.00   0.50    0.15    -- -102.41 -52.00 101.86  172
 29  \w   -118.00 -23.00   0.50    0.05    --  -46.20 -77.00-120.00  190
 30  \w   -175.00 -80.00   0.50    0.15    -- -102.41 -77.00-112.23  190
 31  \w   -175.00 -88.00   0.50    0.15    -- -102.41 -54.00-139.96  174
 32  \w   -118.00 -73.00   0.50    0.05    --  -46.20-125.00   0.00   90
 33  \w   -118.00 -73.00   0.50    0.05    --  -46.20-125.00  60.00   90
 34  \w   -118.00 -49.00   0.50    0.05    --  -46.20-162.00 159.00  138
 35  \w   -156.00 -49.00   0.50    0.15    -- -102.41-162.00 159.00  214
 36  \w   -175.00 -73.00   0.50    0.15    -- -102.41-125.00  90.00  204
 37  \w   -175.00 -78.00   0.50    0.15    -- -102.41-117.00 -50.00  194
;
_diffrn_measurement_device 'four-circle diffractometer'
_diffrn_measurement_device_type 'XtaLAB Synergy, Single source at home/near, HyPix'
_diffrn_measurement_method '\w scans'
_diffrn_orient_matrix_type 'CrysAlisPro convention (1999,Acta A55,543-557)'
_diffrn_orient_matrix_UB_11 -0.0164323000
_diffrn_orient_matrix_UB_12 0.1444264000
_diffrn_orient_matrix_UB_13 -0.0196920000
_diffrn_orient_matrix_UB_21 0.0280673000
_diffrn_orient_matrix_UB_22 -0.0166655000
_diffrn_orient_matrix_UB_23 -0.1175695000
_diffrn_orient_matrix_UB_31 -0.1324994000
_diffrn_orient_matrix_UB_32 -0.0212982000
_diffrn_orient_matrix_UB_33 -0.0419917000
_diffrn_radiation_monochromator mirror
_diffrn_radiation_probe x-ray
_diffrn_radiation_type 'Cu K\a'
_diffrn_radiation_wavelength 1.54184
_diffrn_reflns_av_R_equivalents 0.1014
_diffrn_reflns_av_unetI/netI 0.0572
_diffrn_reflns_Laue_measured_fraction_full 0.997
_diffrn_reflns_Laue_measured_fraction_max 0.964
_diffrn_reflns_limit_h_max 12
_diffrn_reflns_limit_h_min -14
_diffrn_reflns_limit_k_max 13
_diffrn_reflns_limit_k_min -12
_diffrn_reflns_limit_l_max 15
_diffrn_reflns_limit_l_min -15
_diffrn_reflns_number 25448
_diffrn_reflns_point_group_measured_fraction_full 0.997
_diffrn_reflns_point_group_measured_fraction_max 0.964
_diffrn_reflns_theta_full 67.684
_diffrn_reflns_theta_max 76.079
_diffrn_reflns_theta_min 3.907
_diffrn_source 'micro-focus sealed X-ray tube'
_diffrn_source_type 'PhotonJet (Cu) X-ray Source'
_exptl_absorpt_coefficient_mu 0.739
_exptl_absorpt_correction_T_max 0.6814
_exptl_absorpt_correction_T_min 0.5382
_exptl_absorpt_correction_type multi-scan
_exptl_absorpt_process_details
;
SADABS-2016/2 (Bruker,2016/2) was used for absorption correction.
wR2(int) was 0.1440 before and 0.1138 after correction.
The Ratio of minimum to maximum transmission is 0.7898.
The \l/2 correction factor is Not present.
;
_exptl_crystal_colour 'clear light colourless'
_exptl_crystal_density_diffrn 1.347
_exptl_crystal_description block
_exptl_crystal_F_000 624
_exptl_crystal_size_max 0.214
_exptl_crystal_size_mid 0.188
_exptl_crystal_size_min 0.084
_refine_diff_density_max 0.409
_refine_diff_density_min -0.425
_refine_diff_density_rms 0.086
_refine_ls_extinction_coef 0.0039(13)
_refine_ls_extinction_expression Fc^*^=kFc[1+0.001xFc^2^\l^3^/sin(2\q)]^-1/4^
_refine_ls_extinction_method 'SHELXL-2018/3 (Sheldrick 2018)'
_refine_ls_goodness_of_fit_ref 1.116
_refine_ls_hydrogen_treatment constr
_refine_ls_matrix_type full
_refine_ls_number_parameters 202
_refine_ls_number_reflns 2957
_refine_ls_number_restraints 0
_refine_ls_restrained_S_all 1.116
_refine_ls_R_factor_all 0.0700
_refine_ls_R_factor_gt 0.0646
_refine_ls_shift/su_max 0.000
_refine_ls_shift/su_mean 0.000
_refine_ls_structure_factor_coef Fsqd
_refine_ls_weighting_details 'w=1/[\s^2^(Fo^2^)+(0.1461P)^2^+0.2626P] where P=(Fo^2^+2Fc^2^)/3'
_refine_ls_weighting_scheme calc
_refine_ls_wR_factor_gt 0.1917
_refine_ls_wR_factor_ref 0.2096
_reflns_Friedel_coverage 0.000
_reflns_number_gt 2593
_reflns_number_total 2957
_reflns_threshold_expression 'I > 2\s(I)'
_cod_data_source_file d1ob01946e2.cif
_cod_data_source_block 9b
_cod_depositor_comments 'Adding full bibliography for 7158376--7158384.cif.'
_cod_database_code 7158384
_shelx_shelxl_version_number 2018/3
_chemical_oxdiff_formula 'N4 C20 H20 O1'
_chemical_oxdiff_usercomment 'UTas sample'
_shelx_space_group_comment
;
The symmetry employed for this shelxl refinement is uniquely defined
by the following loop, which should always be used as a source of
symmetry information in preference to the above space-group names.
They are only intended as comments.
;
_reflns_odcompleteness_completeness 100.00
_reflns_odcompleteness_iscentric 1
_reflns_odcompleteness_theta 66.49
_olex2_refinement_description
;
1. Fixed Uiso
 At 1.2 times of:
  All C(H) groups
 At 1.5 times of:
  All C(H,H,H) groups
2.a Aromatic/amide H refined with riding coordinates:
 C009(H009), C00A(H00A), C00D(H00D), C00E(H00E), C00F(H00F), C00G(H00G),
 C00H(H00H), C00I(H00I), C00K(H00K), C00M(H00O)
2.b Idealised Me refined as rotating group:
 C00J(H00B,H00C,H00J), C00L(H00L,H00M,H00N)
;
_olex2_submission_special_instructions 'No special instructions were received'
_oxdiff_exptl_absorpt_empirical_details
;
Empirical correction (ABSPACK) includes:
- Absorption correction using spherical harmonics
- Frame scaling
;
_oxdiff_exptl_absorpt_empirical_full_max 1.766
_oxdiff_exptl_absorpt_empirical_full_min 0.655

loop_
_space_group_symop_operation_xyz
'x, y, z'
'-x, y+1/2, -z+1/2'
'-x, -y, -z'
'x, -y-1/2, z-1/2'

loop_
_atom_site_label
_atom_site_type_symbol
_atom_site_fract_x
_atom_site_fract_y
_atom_site_fract_z
_atom_site_U_iso_or_equiv
_atom_site_adp_type
_atom_site_occupancy
_atom_site_site_symmetry_order
_atom_site_calc_flag
_atom_site_refinement_flags_posn
_atom_site_refinement_flags_adp
_atom_site_refinement_flags_occupancy
_atom_site_disorder_assembly
_atom_site_disorder_group
O001 O 1.01114(10) 0.38603(12) 0.11903(10) 0.0274(4) Uani 1 1 d . . . . .
N002 N 0.72703(12) 0.36395(13) 0.17512(12) 0.0220(4) Uani 1 1 d . . . . .
N003 N 0.88340(12) 0.39599(13) 0.35584(12) 0.0227(4) Uani 1 1 d . . . . .
N004 N 0.81730(12) 0.42150(14) 0.13276(12) 0.0233(4) Uani 1 1 d . . . . .
N005 N 0.95451(12) 0.34999(14) 0.28552(12) 0.0226(4) Uani 1 1 d . . . . .
N006 N 0.42044(13) 0.30849(14) 0.10324(13) 0.0257(4) Uani 1 1 d . . . . .
N007 N 0.87345(13) 0.39263(14) 0.64163(12) 0.0258(4) Uani 1 1 d . . . . .
C008 C 0.52520(14) 0.31119(15) 0.16984(14) 0.0224(4) Uani 1 1 d . . . . .
C009 C 0.90790(15) 0.36644(16) 0.45826(14) 0.0235(4) Uani 1 1 d . . . . .
H009 H 0.973536 0.316372 0.483487 0.028 Uiso 1 1 calc R U . . .
C00A C 0.62125(15) 0.37486(16) 0.12357(14) 0.0233(4) Uani 1 1 d . . . . .
H00A H 0.605536 0.421623 0.058781 0.028 Uiso 1 1 calc R U . . .
C00B C 0.93244(15) 0.38512(16) 0.17661(15) 0.0229(4) Uani 1 1 d . . . . .
C00C C 0.83137(15) 0.41244(16) 0.53465(15) 0.0242(4) Uani 1 1 d . . . . .
C00D C 0.45002(16) 0.19326(17) 0.30999(16) 0.0285(4) Uani 1 1 d . . . . .
H00D H 0.459459 0.156231 0.379428 0.034 Uiso 1 1 calc R U . . .
C00E C 0.54259(15) 0.25715(16) 0.27459(15) 0.0249(4) Uani 1 1 d . . . . .
H00E H 0.615302 0.264014 0.319841 0.030 Uiso 1 1 calc R U . . .
C00F C 0.34305(16) 0.18518(17) 0.24060(17) 0.0283(4) Uani 1 1 d . . . . .
H00F H 0.280172 0.139917 0.261159 0.034 Uiso 1 1 calc R U . . .
C00G C 0.69767(17) 0.49081(17) 0.68762(17) 0.0301(5) Uani 1 1 d . . . . .
H00G H 0.654480 0.516581 0.741777 0.036 Uiso 1 1 calc R U . . .
C00H C 0.80618(17) 0.43113(17) 0.71470(15) 0.0281(4) Uani 1 1 d . . . . .
H00H H 0.834031 0.416940 0.788753 0.034 Uiso 1 1 calc R U . . .
C00I C 0.33188(15) 0.24595(17) 0.14005(16) 0.0281(4) Uani 1 1 d . . . . .
H00I H 0.258718 0.243480 0.095107 0.034 Uiso 1 1 calc R U . . .
C00J C 0.79757(16) 0.47976(18) 0.02446(14) 0.0280(4) Uani 1 1 d . . . . .
H00B H 0.765639 0.417465 -0.029156 0.042 Uiso 1 1 calc R U . . .
H00C H 0.871168 0.511152 0.006996 0.042 Uiso 1 1 calc R U . . .
H00J H 0.742856 0.549164 0.023959 0.042 Uiso 1 1 calc R U . . .
C00K C 0.72212(16) 0.47047(17) 0.49944(16) 0.0286(4) Uani 1 1 d . . . . .
H00K H 0.694836 0.481607 0.424891 0.034 Uiso 1 1 calc R U . . .
C00L C 1.05781(15) 0.27122(18) 0.32268(16) 0.0289(5) Uani 1 1 d . . . . .
H00L H 1.114912 0.320050 0.370870 0.043 Uiso 1 1 calc R U . . .
H00M H 1.091999 0.243408 0.260311 0.043 Uiso 1 1 calc R U . . .
H00N H 1.034581 0.198310 0.361324 0.043 Uiso 1 1 calc R U . . .
C00M C 0.65545(16) 0.51092(18) 0.57706(17) 0.0312(5) Uani 1 1 d . . . . .
H00O H 0.583177 0.551136 0.555593 0.037 Uiso 1 1 calc R U . . .

loop_
_atom_site_aniso_label
_atom_site_aniso_U_11
_atom_site_aniso_U_22
_atom_site_aniso_U_33
_atom_site_aniso_U_23
_atom_site_aniso_U_13
_atom_site_aniso_U_12
O001 0.0224(7) 0.0293(7) 0.0301(7) 0.0005(5) 0.0025(5) -0.0019(5)
N002 0.0201(7) 0.0185(7) 0.0266(7) -0.0008(5) 0.0009(6) -0.0011(5)
N003 0.0210(7) 0.0200(7) 0.0257(8) -0.0017(5) -0.0004(6) -0.0011(5)
N004 0.0196(7) 0.0235(8) 0.0255(8) 0.0033(5) -0.0011(6) -0.0017(5)
N005 0.0202(7) 0.0246(8) 0.0217(7) -0.0005(5) -0.0012(6) 0.0020(5)
N006 0.0222(8) 0.0227(8) 0.0300(8) -0.0007(6) -0.0028(6) -0.0002(5)
N007 0.0267(8) 0.0231(8) 0.0267(8) 0.0019(6) 0.0015(6) -0.0002(5)
C008 0.0211(9) 0.0180(8) 0.0266(9) -0.0018(6) -0.0003(7) 0.0018(6)
C009 0.0203(8) 0.0216(8) 0.0272(9) 0.0014(6) -0.0009(7) -0.0007(6)
C00A 0.0227(9) 0.0209(8) 0.0245(8) 0.0017(6) -0.0020(7) 0.0007(6)
C00B 0.0193(8) 0.0196(8) 0.0284(9) -0.0012(6) -0.0002(7) -0.0029(6)
C00C 0.0238(9) 0.0185(8) 0.0283(9) -0.0003(6) -0.0023(7) -0.0034(6)
C00D 0.0292(9) 0.0228(9) 0.0325(9) 0.0051(7) 0.0019(8) 0.0021(7)
C00E 0.0216(8) 0.0242(9) 0.0278(9) -0.0003(7) 0.0000(7) 0.0008(6)
C00F 0.0230(9) 0.0226(9) 0.0392(10) 0.0013(7) 0.0047(7) -0.0006(6)
C00G 0.0319(10) 0.0223(9) 0.0364(10) -0.0051(7) 0.0065(8) -0.0025(7)
C00H 0.0334(10) 0.0243(9) 0.0266(9) 0.0004(7) 0.0044(7) -0.0023(7)
C00I 0.0195(8) 0.0252(9) 0.0374(10) -0.0006(7) -0.0023(7) 0.0002(6)
C00J 0.0258(9) 0.0301(9) 0.0267(9) 0.0051(7) -0.0005(7) -0.0020(7)
C00K 0.0283(9) 0.0244(9) 0.0304(9) -0.0020(7) -0.0034(7) 0.0004(7)
C00L 0.0220(9) 0.0304(10) 0.0318(9) 0.0000(7) -0.0032(7) 0.0038(7)
C00M 0.0248(9) 0.0270(10) 0.0405(11) -0.0044(8) 0.0006(8) 0.0016(7)

loop_
_atom_type_symbol
_atom_type_description
_atom_type_scat_dispersion_real
_atom_type_scat_dispersion_imag
_atom_type_scat_source
C C 0.0181 0.0091 'International Tables Vol C Tables 4.2.6.8 and 6.1.1.4'
H H 0.0000 0.0000 'International Tables Vol C Tables 4.2.6.8 and 6.1.1.4'
N N 0.0311 0.0180 'International Tables Vol C Tables 4.2.6.8 and 6.1.1.4'
O O 0.0492 0.0322 'International Tables Vol C Tables 4.2.6.8 and 6.1.1.4'

loop_
_exptl_crystal_face_index_h
_exptl_crystal_face_index_k
_exptl_crystal_face_index_l
_exptl_crystal_face_perp_dist
5 -3 -5 0.0903
-2 4 6 0.0953
-6 3 4 0.1049
-7 0 0 0.1163
0 -4 -6 0.0836
7 1 1 0.0857
0 5 -5 0.0418
-7 -1 -1 0.1125
-1 -5 5 0.0343

loop_
_geom_angle_atom_site_label_1
_geom_angle_atom_site_label_2
_geom_angle_atom_site_label_3
_geom_angle
_geom_angle_site_symmetry_1
_geom_angle_site_symmetry_3
_geom_angle_publ_flag
C00A N002 N004 118.91(14) . . ?
C009 N003 N005 118.40(14) . . ?
N002 N004 C00B 117.09(14) . . ?
N002 N004 C00J 121.11(13) . . ?
C00B N004 C00J 118.18(15) . . ?
N003 N005 C00B 119.08(13) . . ?
N003 N005 C00L 122.44(14) . . ?
C00B N005 C00L 118.37(15) . . ?
C008 N006 C00I 116.95(16) . . ?
C00H N007 C00C 117.16(15) . . ?
N006 C008 C00A 114.99(15) . . ?
N006 C008 C00E 122.77(16) . . ?
C00E C008 C00A 122.24(15) . . ?
N003 C009 H009 120.3 . . ?
N003 C009 C00C 119.30(15) . . ?
C00C C009 H009 120.3 . . ?
N002 C00A C008 118.18(15) . . ?
N002 C00A H00A 120.9 . . ?
C008 C00A H00A 120.9 . . ?
O001 C00B N004 120.45(16) . . ?
O001 C00B N005 121.58(15) . . ?
N005 C00B N004 117.97(15) . . ?
N007 C00C C009 114.76(15) . . ?
N007 C00C C00K 122.51(17) . . ?
C00K C00C C009 122.72(16) . . ?
C00E C00D H00D 120.5 . . ?
C00E C00D C00F 118.98(17) . . ?
C00F C00D H00D 120.5 . . ?
C008 C00E H00E 120.6 . . ?
C00D C00E C008 118.88(15) . . ?
C00D C00E H00E 120.6 . . ?
C00D C00F H00F 120.8 . . ?
C00I C00F C00D 118.39(17) . . ?
C00I C00F H00F 120.8 . . ?
C00H C00G H00G 121.1 . . ?
C00H C00G C00M 117.87(18) . . ?
C00M C00G H00G 121.1 . . ?
N007 C00H C00G 124.38(17) . . ?
N007 C00H H00H 117.8 . . ?
C00G C00H H00H 117.8 . . ?
N006 C00I C00F 123.92(16) . . ?
N006 C00I H00I 118.0 . . ?
C00F C00I H00I 118.0 . . ?
N004 C00J H00B 109.5 . . ?
N004 C00J H00C 109.5 . . ?
N004 C00J H00J 109.5 . . ?
H00B C00J H00C 109.5 . . ?
H00B C00J H00J 109.5 . . ?
H00C C00J H00J 109.5 . . ?
C00C C00K H00K 120.5 . . ?
C00M C00K C00C 118.95(18) . . ?
C00M C00K H00K 120.5 . . ?
N005 C00L H00L 109.5 . . ?
N005 C00L H00M 109.5 . . ?
N005 C00L H00N 109.5 . . ?
H00L C00L H00M 109.5 . . ?
H00L C00L H00N 109.5 . . ?
H00M C00L H00N 109.5 . . ?
C00G C00M H00O 120.4 . . ?
C00K C00M C00G 119.12(18) . . ?
C00K C00M H00O 120.4 . . ?

loop_
_geom_bond_atom_site_label_1
_geom_bond_atom_site_label_2
_geom_bond_distance
_geom_bond_site_symmetry_2
_geom_bond_publ_flag
O001 C00B 1.230(2) . ?
N002 N004 1.369(2) . ?
N002 C00A 1.282(2) . ?
N003 N005 1.366(2) . ?
N003 C009 1.287(2) . ?
N004 C00B 1.398(2) . ?
N004 C00J 1.452(2) . ?
N005 C00B 1.376(2) . ?
N005 C00L 1.457(2) . ?
N006 C008 1.344(2) . ?
N006 C00I 1.344(2) . ?
N007 C00C 1.347(2) . ?
N007 C00H 1.335(2) . ?
C008 C00A 1.475(2) . ?
C008 C00E 1.395(2) . ?
C009 H009 0.9300 . ?
C009 C00C 1.464(3) . ?
C00A H00A 0.9300 . ?
C00C C00K 1.398(3) . ?
C00D H00D 0.9300 . ?
C00D C00E 1.381(3) . ?
C00D C00F 1.383(3) . ?
C00E H00E 0.9300 . ?
C00F H00F 0.9300 . ?
C00F C00I 1.381(3) . ?
C00G H00G 0.9300 . ?
C00G C00H 1.385(3) . ?
C00G C00M 1.388(3) . ?
C00H H00H 0.9300 . ?
C00I H00I 0.9300 . ?
C00J H00B 0.9600 . ?
C00J H00C 0.9600 . ?
C00J H00J 0.9600 . ?
C00K H00K 0.9300 . ?
C00K C00M 1.380(3) . ?
C00L H00L 0.9600 . ?
C00L H00M 0.9600 . ?
C00L H00N 0.9600 . ?
C00M H00O 0.9300 . ?

loop_
_geom_torsion_atom_site_label_1
_geom_torsion_atom_site_label_2
_geom_torsion_atom_site_label_3
_geom_torsion_atom_site_label_4
_geom_torsion
_geom_torsion_site_symmetry_1
_geom_torsion_site_symmetry_2
_geom_torsion_site_symmetry_3
_geom_torsion_site_symmetry_4
_geom_torsion_publ_flag
N002 N004 C00B O001 148.83(16) . . . . ?
N002 N004 C00B N005 -31.8(2) . . . . ?
N003 N005 C00B O001 154.24(16) . . . . ?
N003 N005 C00B N004 -25.1(2) . . . . ?
N003 C009 C00C N007 -170.69(15) . . . . ?
N003 C009 C00C C00K 10.4(3) . . . . ?
N004 N002 C00A C008 179.43(14) . . . . ?
N005 N003 C009 C00C -178.69(13) . . . . ?
N006 C008 C00A N002 -169.48(16) . . . . ?
N006 C008 C00E C00D 2.9(3) . . . . ?
N007 C00C C00K C00M 1.0(3) . . . . ?
C008 N006 C00I C00F -0.3(3) . . . . ?
C009 N003 N005 C00B -177.28(15) . . . . ?
C009 N003 N005 C00L -1.2(2) . . . . ?
C009 C00C C00K C00M 179.91(16) . . . . ?
C00A N002 N004 C00B -166.27(16) . . . . ?
C00A N002 N004 C00J -8.1(2) . . . . ?
C00A C008 C00E C00D -176.60(16) . . . . ?
C00C N007 C00H C00G -0.8(3) . . . . ?
C00C C00K C00M C00G -1.2(3) . . . . ?
C00D C00F C00I N006 2.9(3) . . . . ?
C00E C008 C00A N002 10.0(2) . . . . ?
C00E C00D C00F C00I -2.5(3) . . . . ?
C00F C00D C00E C008 -0.1(3) . . . . ?
C00H N007 C00C C009 -179.03(15) . . . . ?
C00H N007 C00C C00K -0.1(3) . . . . ?
C00H C00G C00M C00K 0.4(3) . . . . ?
C00I N006 C008 C00A 176.86(15) . . . . ?
C00I N006 C008 C00E -2.7(2) . . . . ?
C00J N004 C00B O001 -10.0(2) . . . . ?
C00J N004 C00B N005 169.34(15) . . . . ?
C00L N005 C00B O001 -22.0(2) . . . . ?
C00L N005 C00B N004 158.72(15) . . . . ?
C00M C00G C00H N007 0.6(3) . . . . ?

loop_
_exptl_oxdiff_crystal_face_indexfrac_h
_exptl_oxdiff_crystal_face_indexfrac_k
_exptl_oxdiff_crystal_face_indexfrac_l
_exptl_oxdiff_crystal_face_x
_exptl_oxdiff_crystal_face_y
_exptl_oxdiff_crystal_face_z
4.9586 -3.4823 -5.0628 -0.4847 0.7924 -0.3702
-1.9602 4.2178 6.1596 0.5201 -0.8495 -0.0888
-6.0726 2.8303 4.1010 0.4278 -0.6998 0.5721
-7.2930 -0.1252 -0.2328 0.1063 -0.1752 0.9788
-0.1719 -4.2188 -6.1756 -0.4849 0.7915 0.3720
6.9426 1.2919 1.2131 0.0486 0.0307 -0.9983
0.4853 5.2658 -5.0680 0.8523 0.5217 0.0364
-6.9476 -1.3858 -1.1214 -0.0639 -0.0401 0.9972
-1.1814 -5.3580 4.9092 -0.8511 -0.5210 0.0645
